data_7225932
loop_
_publ_author_name
'Han, Fang-Fang'
'zhang, ran'
'Zhang, Zhao-Ming'
'Su, Jian-Guo'
'Ni, Zhong-Hai'

_publ_section_title
;
 A new TICT and AIE-active tetraphenylethene-based Schiff base with
 reversible piezofluorochromism
;
_journal_name_full 'RSC Adv.'
_journal_paper_doi 10.1039/C6RA14729A
_journal_year 2016
_chemical_formula_moiety 'C33 H24 N2 O3'
_chemical_formula_sum 'C33 H24 N2 O3'
_chemical_formula_weight 496.54
_chemical_name_systematic
; 
 ? 
;
_space_group_IT_number 2
_symmetry_cell_setting triclinic
_symmetry_space_group_name_Hall '-P 1'
_symmetry_space_group_name_H-M 'P -1'
_atom_sites_solution_hydrogens geom
_atom_sites_solution_primary direct
_atom_sites_solution_secondary difmap
_audit_creation_method SHELXL-97
_audit_update_record
;
2016-05-04 deposited with the CCDC.
2016-07-13 downloaded from the CCDC.
;
_cell_angle_alpha 88.325(10)
_cell_angle_beta 87.442(9)
_cell_angle_gamma 83.160(9)
_cell_formula_units_Z 2
_cell_length_a 5.616(3)
_cell_length_b 9.350(4)
_cell_length_c 25.070(10)
_cell_measurement_reflns_used 1343
_cell_measurement_temperature 296(2)
_cell_measurement_theta_max 26.44
_cell_measurement_theta_min 3.01
_cell_volume 1305.4(10)
_computing_cell_refinement 'SAINT-Plus (Bruker, 2001)'
_computing_data_collection 'APEX2 (Bruker, 2004)'
_computing_data_reduction SAINT-Plus
_computing_molecular_graphics 'XP (Sheldrick, 1998)'
_computing_publication_material XP
_computing_structure_refinement 'SHELXL-97 (Sheldrick, 2008)'
_computing_structure_solution 'SHELXS-97 (Sheldrick, 2008)'
_diffrn_ambient_temperature 296(2)
_diffrn_measured_fraction_theta_full 0.992
_diffrn_measured_fraction_theta_max 0.992
_diffrn_measurement_device_type 'Bruker APEX II CCD area-detector'
_diffrn_measurement_method '\f and \w scans'
_diffrn_radiation_monochromator graphite
_diffrn_radiation_source 'fine-focus sealed tube'
_diffrn_radiation_type MoK\a
_diffrn_radiation_wavelength 0.71073
_diffrn_reflns_av_R_equivalents 0.0445
_diffrn_reflns_av_sigmaI/netI 0.1002
_diffrn_reflns_limit_h_max 6
_diffrn_reflns_limit_h_min -6
_diffrn_reflns_limit_k_max 11
_diffrn_reflns_limit_k_min -9
_diffrn_reflns_limit_l_max 22
_diffrn_reflns_limit_l_min -29
_diffrn_reflns_number 6737
_diffrn_reflns_theta_full 25.00
_diffrn_reflns_theta_max 25.00
_diffrn_reflns_theta_min 2.19
_diffrn_standards_decay_% 0
_diffrn_standards_interval_count 0
_diffrn_standards_interval_time 0
_diffrn_standards_number 0
_exptl_absorpt_coefficient_mu 0.081
_exptl_absorpt_correction_T_max 0.856
_exptl_absorpt_correction_T_min 0.814
_exptl_absorpt_correction_type multi-scan
_exptl_absorpt_process_details SADABS
_exptl_crystal_colour yellow
_exptl_crystal_density_diffrn 1.263
_exptl_crystal_density_method 'not measured'
_exptl_crystal_description Trip
_exptl_crystal_F_000 520
_exptl_crystal_size_max 0.12
_exptl_crystal_size_mid 0.06
_exptl_crystal_size_min 0.02
_refine_diff_density_max 0.190
_refine_diff_density_min -0.166
_refine_diff_density_rms 0.037
_refine_ls_extinction_method none
_refine_ls_goodness_of_fit_ref 1.000
_refine_ls_hydrogen_treatment noref
_refine_ls_matrix_type full
_refine_ls_number_parameters 344
_refine_ls_number_reflns 4577
_refine_ls_number_restraints 0
_refine_ls_restrained_S_all 1.000
_refine_ls_R_factor_all 0.1721
_refine_ls_R_factor_gt 0.0599
_refine_ls_shift/su_max 0.000
_refine_ls_shift/su_mean 0.000
_refine_ls_structure_factor_coef Fsqd
_refine_ls_weighting_details 'calc w=1/[\s^2^(Fo^2^)+(0.0221P)^2^+0.0000P] where P=(Fo^2^+2Fc^2^)/3'
_refine_ls_weighting_scheme calc
_refine_ls_wR_factor_gt 0.0971
_refine_ls_wR_factor_ref 0.1165
_reflns_number_gt 1811
_reflns_number_total 4577
_reflns_threshold_expression >2sigma(I)
_cod_data_source_file c6ra14729a2.cif
_cod_data_source_block 6
_cod_depositor_comments
;
The following automatic conversions were performed:

'_symmetry_cell_setting' value 'Triclinic' changed to 'triclinic'
according to
/usr/data/users/saulius/crontab/automatic-downloads/rss-feeds/RSC/lib/dictionaries/cif_core.dic
dictionary named 'cif_core.dic' version 2.4.2 from 2011-04-26.

Automatic conversion script
Id: cif_fix_values 4268 2015-11-12 08:31:59Z antanas 
;
_cod_original_cell_volume 1305.3(10)
_cod_database_code 7225932

loop_
_symmetry_equiv_pos_as_xyz
'x, y, z'
'-x, -y, -z'

loop_
_atom_site_label
_atom_site_type_symbol
_atom_site_fract_x
_atom_site_fract_y
_atom_site_fract_z
_atom_site_U_iso_or_equiv
_atom_site_adp_type
_atom_site_occupancy
_atom_site_symmetry_multiplicity
_atom_site_calc_flag
_atom_site_refinement_flags
N1 N 0.1214(4) -0.0878(3) 0.39806(9) 0.0615(7) Uani 1 1 d .
N2 N 0.1534(7) -0.4956(4) 0.58856(12) 0.0879(10) Uani 1 1 d .
O1 O -0.2523(4) -0.0584(3) 0.45813(9) 0.0915(8) Uani 1 1 d .
H1 H -0.1593 -0.0434 0.4330 0.137 Uiso 1 1 calc R
O2 O 0.0350(5) -0.5413(3) 0.62507(10) 0.1299(11) Uani 1 1 d .
O3 O 0.3589(6) -0.5471(3) 0.57812(10) 0.1145(10) Uani 1 1 d .
C1 C 0.2119(6) -0.1888(3) 0.42922(12) 0.0687(9) Uani 1 1 d .
H1A H 0.3639 -0.2361 0.4212 0.082 Uiso 1 1 calc R
C2 C 0.0794(6) -0.2297(3) 0.47674(12) 0.0603(9) Uani 1 1 d .
C3 C -0.1507(7) -0.1614(3) 0.48956(13) 0.0657(9) Uani 1 1 d .
C4 C -0.2737(6) -0.2028(4) 0.53564(13) 0.0764(10) Uani 1 1 d .
H4 H -0.4257 -0.1563 0.5443 0.092 Uiso 1 1 calc R
C5 C -0.1751(7) -0.3100(4) 0.56809(12) 0.0738(10) Uani 1 1 d .
H5 H -0.2582 -0.3372 0.5989 0.089 Uiso 1 1 calc R
C6 C 0.0511(7) -0.3786(4) 0.55477(13) 0.0664(9) Uani 1 1 d .
C7 C 0.1772(6) -0.3391(3) 0.50999(12) 0.0677(9) Uani 1 1 d .
H7 H 0.3294 -0.3861 0.5019 0.081 Uiso 1 1 calc R
C8 C 0.2428(6) -0.0463(3) 0.35022(12) 0.0577(8) Uani 1 1 d .
C9 C 0.4704(6) -0.1024(3) 0.33267(12) 0.0675(9) Uani 1 1 d .
H9 H 0.5625 -0.1684 0.3540 0.081 Uiso 1 1 calc R
C10 C 0.5606(6) -0.0604(3) 0.28359(12) 0.0649(9) Uani 1 1 d .
H10 H 0.7125 -0.1009 0.2718 0.078 Uiso 1 1 calc R
C11 C 0.4329(6) 0.0400(3) 0.25121(12) 0.0568(8) Uani 1 1 d .
C12 C 0.2061(6) 0.0963(3) 0.26946(12) 0.0681(9) Uani 1 1 d .
H12 H 0.1151 0.1635 0.2483 0.082 Uiso 1 1 calc R
C13 C 0.1130(6) 0.0549(3) 0.31822(13) 0.0698(9) Uani 1 1 d .
H13 H -0.0391 0.0952 0.3299 0.084 Uiso 1 1 calc R
C14 C 0.5247(5) 0.0766(3) 0.19646(12) 0.0591(9) Uani 1 1 d .
C15 C 0.4977(5) 0.2119(3) 0.17496(12) 0.0595(9) Uani 1 1 d .
C16 C 0.4186(6) 0.3409(3) 0.20714(13) 0.0613(9) Uani 1 1 d .
C17 C 0.5391(6) 0.3711(4) 0.25123(14) 0.0789(10) Uani 1 1 d .
H17 H 0.6734 0.3097 0.2611 0.095 Uiso 1 1 calc R
C18 C 0.4641(8) 0.4909(5) 0.28115(14) 0.0952(13) Uani 1 1 d .
H18 H 0.5470 0.5095 0.3110 0.114 Uiso 1 1 calc R
C19 C 0.2677(9) 0.5822(4) 0.26686(16) 0.0925(13) Uani 1 1 d .
H19 H 0.2153 0.6624 0.2872 0.111 Uiso 1 1 calc R
C20 C 0.1501(7) 0.5554(4) 0.22311(17) 0.0887(12) Uani 1 1 d .
H20 H 0.0158 0.6171 0.2134 0.106 Uiso 1 1 calc R
C21 C 0.2280(7) 0.4372(4) 0.19288(13) 0.0760(10) Uani 1 1 d .
H21 H 0.1492 0.4224 0.1620 0.091 Uiso 1 1 calc R
C22 C 0.5377(6) 0.2402(3) 0.11715(13) 0.0603(9) Uani 1 1 d .
C23 C 0.4133(7) 0.1764(4) 0.08063(15) 0.0834(11) Uani 1 1 d .
H23 H 0.3064 0.1126 0.0925 0.100 Uiso 1 1 calc R
C24 C 0.4426(8) 0.2045(4) 0.02684(15) 0.0999(13) Uani 1 1 d .
H24 H 0.3546 0.1615 0.0026 0.120 Uiso 1 1 calc R
C25 C 0.6028(8) 0.2965(4) 0.00950(15) 0.0958(13) Uani 1 1 d .
H25 H 0.6244 0.3152 -0.0269 0.115 Uiso 1 1 calc R
C26 C 0.7305(7) 0.3607(4) 0.04430(16) 0.0936(13) Uani 1 1 d .
H26 H 0.8404 0.4221 0.0319 0.112 Uiso 1 1 calc R
C27 C 0.6959(6) 0.3340(3) 0.09872(14) 0.0783(11) Uani 1 1 d .
H27 H 0.7803 0.3798 0.1229 0.094 Uiso 1 1 calc R
C28 C 0.6388(6) -0.0469(3) 0.16560(12) 0.0600(9) Uani 1 1 d .
C29 C 0.8555(6) -0.0402(4) 0.13776(13) 0.0750(10) Uani 1 1 d .
H29 H 0.9342 0.0414 0.1397 0.090 Uiso 1 1 calc R
C30 C 0.9547(6) -0.1526(4) 0.10737(13) 0.0815(11) Uani 1 1 d .
H30 H 1.0989 -0.1459 0.0883 0.098 Uiso 1 1 calc R
C31 C 0.8447(7) -0.2753(4) 0.10464(14) 0.0839(11) Uani 1 1 d .
H31 H 0.9127 -0.3514 0.0838 0.101 Uiso 1 1 calc R
C32 C 0.6341(7) -0.2838(4) 0.13299(14) 0.0802(11) Uani 1 1 d .
H32 H 0.5582 -0.3666 0.1315 0.096 Uiso 1 1 calc R
C33 C 0.5327(6) -0.1723(4) 0.16367(12) 0.0699(9) Uani 1 1 d .
H33 H 0.3909 -0.1811 0.1834 0.084 Uiso 1 1 calc R

loop_
_atom_site_aniso_label
_atom_site_aniso_U_11
_atom_site_aniso_U_22
_atom_site_aniso_U_33
_atom_site_aniso_U_23
_atom_site_aniso_U_13
_atom_site_aniso_U_12
N1 0.0675(19) 0.0690(18) 0.0476(18) 0.0087(14) 0.0026(15) -0.0114(15)
N2 0.092(3) 0.106(3) 0.063(2) 0.017(2) 0.009(2) -0.007(2)
O1 0.0791(18) 0.1046(18) 0.0821(19) 0.0240(15) 0.0171(14) 0.0115(15)
O2 0.124(3) 0.166(3) 0.090(2) 0.0562(18) 0.0331(18) -0.0038(19)
O3 0.106(2) 0.126(2) 0.098(2) 0.0416(16) 0.0200(19) 0.0242(19)
C1 0.063(2) 0.082(2) 0.059(2) 0.0065(19) 0.012(2) -0.005(2)
C2 0.055(2) 0.069(2) 0.056(2) 0.0024(18) 0.0103(19) -0.0090(19)
C3 0.069(3) 0.069(2) 0.058(3) 0.0030(19) 0.005(2) -0.005(2)
C4 0.059(2) 0.096(3) 0.071(3) 0.004(2) 0.015(2) 0.000(2)
C5 0.076(3) 0.089(3) 0.056(2) 0.000(2) 0.012(2) -0.011(2)
C6 0.074(3) 0.074(2) 0.049(2) 0.0103(19) 0.008(2) -0.007(2)
C7 0.062(2) 0.074(2) 0.064(2) 0.0101(19) 0.003(2) -0.0020(19)
C8 0.068(3) 0.059(2) 0.046(2) 0.0055(17) 0.0021(19) -0.0102(19)
C9 0.062(3) 0.083(2) 0.053(2) 0.0164(18) 0.0052(19) 0.001(2)
C10 0.057(2) 0.074(2) 0.061(2) 0.0089(18) 0.0045(19) 0.0003(19)
C11 0.052(2) 0.063(2) 0.055(2) 0.0032(17) 0.0033(19) -0.0079(17)
C12 0.058(2) 0.079(2) 0.064(2) 0.0241(18) 0.0029(19) -0.0012(19)
C13 0.058(2) 0.074(2) 0.075(3) 0.0124(19) 0.010(2) -0.0057(19)
C14 0.059(2) 0.071(2) 0.049(2) 0.0047(19) 0.0008(18) -0.0139(19)
C15 0.063(2) 0.065(2) 0.051(2) -0.0005(19) 0.0024(18) -0.0108(18)
C16 0.068(3) 0.064(2) 0.054(2) 0.0073(18) -0.002(2) -0.019(2)
C17 0.076(3) 0.092(3) 0.069(3) 0.002(2) -0.005(2) -0.007(2)
C18 0.123(4) 0.102(3) 0.064(3) -0.016(3) -0.012(3) -0.020(3)
C19 0.122(4) 0.082(3) 0.072(3) -0.004(2) 0.025(3) -0.019(3)
C20 0.089(3) 0.081(3) 0.091(3) 0.002(2) 0.013(3) -0.001(2)
C21 0.082(3) 0.075(2) 0.070(3) 0.003(2) -0.006(2) -0.005(2)
C22 0.069(2) 0.059(2) 0.054(2) 0.0020(18) -0.001(2) -0.0123(18)
C23 0.100(3) 0.096(3) 0.058(2) 0.009(2) -0.002(2) -0.033(2)
C24 0.131(4) 0.103(3) 0.069(3) 0.002(2) -0.013(3) -0.026(3)
C25 0.134(4) 0.089(3) 0.059(3) 0.005(2) 0.016(3) 0.000(3)
C26 0.127(4) 0.084(3) 0.073(3) 0.009(2) 0.014(3) -0.036(2)
C27 0.102(3) 0.073(2) 0.063(3) 0.0029(19) 0.004(2) -0.029(2)
C28 0.066(3) 0.064(2) 0.050(2) 0.0082(17) 0.0036(19) -0.0113(19)
C29 0.073(3) 0.074(2) 0.078(3) -0.003(2) 0.009(2) -0.017(2)
C30 0.074(3) 0.091(3) 0.078(3) -0.007(2) 0.014(2) -0.007(2)
C31 0.093(3) 0.080(3) 0.075(3) -0.007(2) 0.001(2) 0.003(2)
C32 0.093(3) 0.075(3) 0.075(3) -0.006(2) -0.003(2) -0.023(2)
C33 0.074(3) 0.074(2) 0.061(2) 0.0088(19) 0.0059(19) -0.016(2)

loop_
_atom_type_symbol
_atom_type_description
_atom_type_scat_dispersion_real
_atom_type_scat_dispersion_imag
_atom_type_scat_source
C C 0.0033 0.0016 'International Tables Vol C Tables 4.2.6.8 and 6.1.1.4'
H H 0.0000 0.0000 'International Tables Vol C Tables 4.2.6.8 and 6.1.1.4'
N N 0.0061 0.0033 'International Tables Vol C Tables 4.2.6.8 and 6.1.1.4'
O O 0.0106 0.0060 'International Tables Vol C Tables 4.2.6.8 and 6.1.1.4'

loop_
_geom_angle_atom_site_label_1
_geom_angle_atom_site_label_2
_geom_angle_atom_site_label_3
_geom_angle
C1 N1 C8 122.3(3)
O2 N2 O3 122.0(4)
O2 N2 C6 120.2(4)
O3 N2 C6 117.8(3)
N1 C1 C2 120.4(3)
C7 C2 C3 118.8(3)
C7 C2 C1 120.1(3)
C3 C2 C1 121.1(3)
O1 C3 C4 119.6(3)
O1 C3 C2 120.6(3)
C4 C3 C2 119.8(3)
C5 C4 C3 120.8(3)
C4 C5 C6 119.1(3)
C7 C6 C5 121.3(3)
C7 C6 N2 119.5(3)
C5 C6 N2 119.1(3)
C6 C7 C2 120.1(3)
C13 C8 C9 118.7(3)
C13 C8 N1 115.6(3)
C9 C8 N1 125.7(3)
C10 C9 C8 119.9(3)
C9 C10 C11 122.0(3)
C10 C11 C12 117.5(3)
C10 C11 C14 121.5(3)
C12 C11 C14 120.7(3)
C13 C12 C11 121.1(3)
C12 C13 C8 120.8(3)
C15 C14 C28 121.5(3)
C15 C14 C11 123.3(3)
C28 C14 C11 115.2(3)
C14 C15 C22 121.9(3)
C14 C15 C16 122.7(3)
C22 C15 C16 115.4(3)
C21 C16 C17 117.4(3)
C21 C16 C15 121.1(3)
C17 C16 C15 121.4(3)
C16 C17 C18 121.1(4)
C19 C18 C17 119.9(4)
C20 C19 C18 119.7(4)
C19 C20 C21 120.2(4)
C16 C21 C20 121.5(3)
C23 C22 C27 118.3(3)
C23 C22 C15 120.6(3)
C27 C22 C15 121.1(3)
C22 C23 C24 121.5(3)
C23 C24 C25 119.0(4)
C26 C25 C24 121.2(4)
C25 C26 C27 119.4(3)
C22 C27 C26 120.5(3)
C29 C28 C33 118.1(3)
C29 C28 C14 120.8(3)
C33 C28 C14 121.0(3)
C30 C29 C28 120.4(3)
C31 C30 C29 120.9(3)
C32 C31 C30 118.9(3)
C31 C32 C33 121.0(3)
C32 C33 C28 120.6(3)

loop_
_geom_bond_atom_site_label_1
_geom_bond_atom_site_label_2
_geom_bond_distance
N1 C1 1.280(3)
N1 C8 1.420(3)
N2 O2 1.206(3)
N2 O3 1.216(3)
N2 C6 1.444(4)
O1 C3 1.319(3)
C1 C2 1.443(4)
C2 C7 1.379(4)
C2 C3 1.399(4)
C3 C4 1.388(4)
C4 C5 1.354(4)
C5 C6 1.384(4)
C6 C7 1.366(3)
C8 C13 1.383(4)
C8 C9 1.381(4)
C9 C10 1.374(3)
C10 C11 1.379(4)
C11 C12 1.382(4)
C11 C14 1.489(4)
C12 C13 1.372(3)
C14 C15 1.355(4)
C14 C28 1.475(4)
C15 C22 1.478(4)
C15 C16 1.483(4)
C16 C21 1.368(4)
C16 C17 1.375(4)
C17 C18 1.380(4)
C18 C19 1.366(5)
C19 C20 1.350(4)
C20 C21 1.375(4)
C22 C23 1.367(4)
C22 C27 1.377(4)
C23 C24 1.373(4)
C24 C25 1.366(4)
C25 C26 1.351(4)
C26 C27 1.389(4)
C28 C29 1.382(4)
C28 C33 1.380(4)
C29 C30 1.366(4)
C30 C31 1.370(4)
C31 C32 1.361(4)
C32 C33 1.367(4)
